data_7237486
loop_
_publ_author_name
'Wibowo, Atmanto Heru'
'Suryandari, Yetti'
'Masykur, Abu'
'P\'erez-Y\'a\~nez, Sonia'
'Rodr\'iguez-Di\'eguez, Antonio'
'Cepeda, Javier'

_publ_section_title
;
 Zinc/itaconate coordination polymers as first examples with long-lasting
 phosphorescence based on acyclic ligands
;
_journal_issue 40
_journal_name_full 'Journal of Materials Chemistry C'
_journal_page_first 10870
_journal_paper_doi 10.1039/C8TC03598A
_journal_volume 6
_journal_year 2018
_chemical_formula_moiety 'C10 H16 O12 Zn2'
_chemical_formula_sum 'C10 H16 O12 Zn2'
_chemical_formula_weight 458.97
_chemical_name_systematic poly-[(mu3-itaconate-kO:k2O',O'':kO')(mu3-itaconate-kO:kO':kO'')tetraaquadizinc(II)]
_space_group_crystal_system monoclinic
_space_group_IT_number 14
_space_group_name_Hall '-P 2ybc'
_space_group_name_H-M_alt 'P 1 21/c 1'
_atom_sites_solution_hydrogens mixed
_audit_creation_method SHELXL-2014
_audit_update_record
;
2018-07-19 deposited with the CCDC.
2018-09-12 downloaded from the CCDC.
;
_cell_angle_alpha 90
_cell_angle_beta 111.126(2)
_cell_angle_gamma 90
_cell_formula_units_Z 4
_cell_length_a 17.2525(10)
_cell_length_b 7.1877(5)
_cell_length_c 13.1444(8)
_cell_measurement_reflns_used 20608
_cell_measurement_temperature 100(2)
_cell_measurement_theta_max 28.726
_cell_measurement_theta_min 2.531
_cell_volume 1520.43(17)
_computing_cell_refinement 'Bruker SAINT'
_computing_data_collection 'Bruker APEX2'
_computing_data_reduction 'Bruker SAINT'
_computing_molecular_graphics 'Bruker SHELXTL'
_computing_publication_material 'Bruker SHELXTL'
_computing_structure_refinement 'SHELXL-2014 (Sheldrick, 2014)'
_computing_structure_solution 'SHELXS-97 (Sheldrick 2008)'
_diffrn_ambient_temperature 100(2)
_diffrn_measured_fraction_theta_full 0.999
_diffrn_measured_fraction_theta_max 0.993
_diffrn_measurement_device_type 'Bruker Venture'
_diffrn_measurement_method \w
_diffrn_radiation_monochromator graphite
_diffrn_radiation_source 'fine-focus sealed tube'
_diffrn_radiation_type MoK\a
_diffrn_radiation_wavelength 0.71073
_diffrn_reflns_av_R_equivalents 0.1151
_diffrn_reflns_av_unetI/netI 0.0780
_diffrn_reflns_Laue_measured_fraction_full 0.999
_diffrn_reflns_Laue_measured_fraction_max 0.993
_diffrn_reflns_limit_h_max 23
_diffrn_reflns_limit_h_min -22
_diffrn_reflns_limit_k_max 9
_diffrn_reflns_limit_k_min -8
_diffrn_reflns_limit_l_max 17
_diffrn_reflns_limit_l_min -17
_diffrn_reflns_number 20608
_diffrn_reflns_point_group_measured_fraction_full 0.999
_diffrn_reflns_point_group_measured_fraction_max 0.993
_diffrn_reflns_theta_full 25.242
_diffrn_reflns_theta_max 28.726
_diffrn_reflns_theta_min 2.531
_diffrn_standards_decay_% 0
_diffrn_standards_interval_count 0
_diffrn_standards_interval_time 0
_diffrn_standards_number 0
_exptl_absorpt_coefficient_mu 3.219
_exptl_absorpt_correction_T_max 0.260
_exptl_absorpt_correction_T_min 0.220
_exptl_absorpt_correction_type numerical
_exptl_absorpt_process_details 'Bruker SADABS (Bruker, 1999)'
_exptl_crystal_colour colourless
_exptl_crystal_density_diffrn 2.005
_exptl_crystal_density_method none
_exptl_crystal_description prismatic
_exptl_crystal_F_000 928
_exptl_crystal_preparation Luminescent
_exptl_crystal_size_max 0.45
_exptl_crystal_size_mid 0.40
_exptl_crystal_size_min 0.38
_refine_diff_density_max 1.163
_refine_diff_density_min -0.822
_refine_diff_density_rms 0.143
_refine_ls_extinction_method none
_refine_ls_goodness_of_fit_ref 1.040
_refine_ls_hydrogen_treatment constr
_refine_ls_matrix_type full
_refine_ls_number_parameters 217
_refine_ls_number_reflns 3918
_refine_ls_number_restraints 0
_refine_ls_restrained_S_all 1.040
_refine_ls_R_factor_all 0.0796
_refine_ls_R_factor_gt 0.0450
_refine_ls_shift/su_max 0.001
_refine_ls_shift/su_mean 0.000
_refine_ls_structure_factor_coef Fsqd
_refine_ls_weighting_details 'w=1/[\s^2^(Fo^2^)+(0.0067P)^2^+3.1311P] where P=(Fo^2^+2Fc^2^)/3'
_refine_ls_weighting_scheme calc
_refine_ls_wR_factor_gt 0.0665
_refine_ls_wR_factor_ref 0.0731
_reflns_Friedel_coverage 0.000
_reflns_number_gt 2857
_reflns_number_total 3918
_reflns_threshold_expression 'I > 2\s(I)'
_cod_data_source_file c8tc03598a2.cif
_cod_data_source_block Compound1-W
_cod_original_sg_symbol_H-M 'P 21/c'
_cod_database_code 7237486
_shelx_space_group_comment
;
The symmetry employed for this shelxl refinement is uniquely defined
by the following loop, which should always be used as a source of
symmetry information in preference to the above space-group names.
They are only intended as comments.
;
_shelxl_version_number 2014-3

loop_
_space_group_symop_operation_xyz
'x, y, z'
'-x, y+1/2, -z+1/2'
'-x, -y, -z'
'x, -y-1/2, z-1/2'

loop_
_atom_site_label
_atom_site_type_symbol
_atom_site_fract_x
_atom_site_fract_y
_atom_site_fract_z
_atom_site_U_iso_or_equiv
_atom_site_adp_type
_atom_site_occupancy
_atom_site_site_symmetry_order
_atom_site_calc_flag
_atom_site_refinement_flags_posn
_atom_site_refinement_flags_adp
Zn1 Zn 0.23785(3) 0.68660(6) 0.76028(3) 0.00907(10) Uani 1 1 d . .
Zn2 Zn 0.25569(3) 0.37573(6) 0.97532(3) 0.00940(10) Uani 1 1 d . .
O11A O 0.32011(15) 0.7126(3) 0.68800(19) 0.0108(5) Uani 1 1 d . .
O12A O 0.36606(15) 0.4280(3) 0.7487(2) 0.0134(6) Uani 1 1 d . .
C1A C 0.3671(2) 0.5713(5) 0.6953(3) 0.0104(7) Uani 1 1 d . .
C2A C 0.4264(2) 0.5870(5) 0.6354(3) 0.0104(7) Uani 1 1 d . .
C21A C 0.4830(2) 0.4576(6) 0.6491(3) 0.0248(10) Uani 1 1 d . .
H21C H 0.4860 0.3578 0.6954 0.030 Uiso 1 1 calc R U
H21D H 0.5200 0.4657 0.6126 0.030 Uiso 1 1 calc R U
C3A C 0.4179(2) 0.7535(5) 0.5617(3) 0.0122(8) Uani 1 1 d . .
H3A1 H 0.4689 0.7687 0.5475 0.015 Uiso 1 1 calc R U
H3A2 H 0.4100 0.8644 0.5989 0.015 Uiso 1 1 calc R U
C4A C 0.3459(2) 0.7352(5) 0.4540(3) 0.0104(7) Uani 1 1 d . .
O41A O 0.29650(14) 0.8759(3) 0.41745(19) 0.0093(5) Uani 1 1 d . .
O42A O 0.33750(15) 0.5940(3) 0.3971(2) 0.0135(6) Uani 1 1 d . .
O11B O 0.16740(15) 0.4781(3) 0.6781(2) 0.0115(5) Uani 1 1 d . .
O12B O 0.16937(16) 0.3102(4) 0.8217(2) 0.0169(6) Uani 1 1 d . .
C1B C 0.1410(2) 0.3469(5) 0.7229(3) 0.0100(7) Uani 1 1 d . .
C2B C 0.0708(2) 0.2284(5) 0.6518(3) 0.0098(7) Uani 1 1 d . .
C21B C 0.0338(2) 0.2654(6) 0.5469(3) 0.0184(9) Uani 1 1 d . .
H21A H 0.0513 0.3660 0.5162 0.022 Uiso 1 1 calc R U
H21B H -0.0096 0.1907 0.5038 0.022 Uiso 1 1 calc R U
C3B C 0.0466(2) 0.0710(5) 0.7102(3) 0.0111(7) Uani 1 1 d . .
H3B1 H -0.0020 0.0088 0.6597 0.013 Uiso 1 1 calc R U
H3B2 H 0.0316 0.1216 0.7691 0.013 Uiso 1 1 calc R U
C4B C 0.1158(2) -0.0700(5) 0.7566(3) 0.0104(7) Uani 1 1 d . .
O41B O 0.15651(15) -0.1143(4) 0.69521(19) 0.0132(5) Uani 1 1 d . .
O42B O 0.13014(15) -0.1410(3) 0.8479(2) 0.0145(6) Uani 1 1 d . .
O1W O 0.35458(15) 0.2717(3) 0.9397(2) 0.0134(6) Uani 1 1 d . .
O2W O 0.22378(14) 0.1123(4) 1.01315(19) 0.0118(5) Uani 1 1 d . .
O3W O 0.16152(15) 0.5418(3) 0.9904(2) 0.0126(6) Uani 1 1 d . .
O4W O 0.32039(16) 0.4026(3) 1.1405(2) 0.0164(6) Uani 1 1 d . .
H11W H 0.3528 0.1540 0.9308 0.025 Uiso 1 1 d . U
H12W H 0.3600 0.3148 0.8824 0.025 Uiso 1 1 d . U
H21W H 0.2080 0.0890 1.0666 0.025 Uiso 1 1 d . U
H22W H 0.1924 0.0430 0.9619 0.025 Uiso 1 1 d . U
H31W H 0.1504 0.5679 1.0480 0.025 Uiso 1 1 d . U
H32W H 0.1521 0.6453 0.9550 0.025 Uiso 1 1 d . U
H41W H 0.3275 0.5074 1.1758 0.025 Uiso 1 1 d . U
H42W H 0.3419 0.3196 1.1906 0.025 Uiso 1 1 d . U

loop_
_atom_site_aniso_label
_atom_site_aniso_U_11
_atom_site_aniso_U_22
_atom_site_aniso_U_33
_atom_site_aniso_U_23
_atom_site_aniso_U_13
_atom_site_aniso_U_12
Zn1 0.0130(2) 0.0076(2) 0.0078(2) 0.00090(17) 0.00526(17) 0.00051(18)
Zn2 0.0142(2) 0.0072(2) 0.0072(2) 0.00005(17) 0.00437(17) -0.00101(18)
O11A 0.0165(13) 0.0086(13) 0.0112(13) -0.0004(11) 0.0095(11) 0.0026(11)
O12A 0.0227(14) 0.0086(13) 0.0121(14) 0.0010(11) 0.0101(12) -0.0011(11)
C1A 0.0132(18) 0.0116(19) 0.0054(18) -0.0043(14) 0.0024(15) -0.0018(15)
C2A 0.0117(17) 0.0110(19) 0.0088(18) -0.0009(14) 0.0039(15) -0.0003(15)
C21A 0.026(2) 0.031(3) 0.018(2) 0.003(2) 0.0084(19) 0.004(2)
C3A 0.0125(18) 0.0116(19) 0.0143(19) 0.0014(15) 0.0068(15) 0.0019(15)
C4A 0.0111(18) 0.0078(18) 0.0143(19) 0.0020(15) 0.0071(15) -0.0028(14)
O41A 0.0140(12) 0.0047(12) 0.0097(13) 0.0001(10) 0.0050(10) 0.0019(10)
O42A 0.0214(14) 0.0069(13) 0.0117(14) -0.0004(11) 0.0053(11) 0.0031(11)
O11B 0.0147(13) 0.0107(13) 0.0094(13) -0.0008(10) 0.0049(11) -0.0032(11)
O12B 0.0245(14) 0.0153(14) 0.0083(13) 0.0012(12) 0.0027(11) -0.0047(12)
C1B 0.0106(17) 0.0057(18) 0.0147(19) -0.0015(14) 0.0060(15) 0.0037(14)
C2B 0.0095(17) 0.0068(18) 0.0142(19) -0.0008(15) 0.0057(15) 0.0039(14)
C21B 0.0147(19) 0.018(2) 0.020(2) 0.0003(17) 0.0041(17) 0.0003(16)
C3B 0.0112(17) 0.0082(18) 0.0126(19) -0.0006(15) 0.0028(15) -0.0012(14)
C4B 0.0102(17) 0.0067(18) 0.0118(19) -0.0017(14) 0.0009(15) -0.0041(14)
O41B 0.0167(13) 0.0111(13) 0.0113(13) 0.0004(11) 0.0046(11) 0.0043(11)
O42B 0.0190(13) 0.0138(14) 0.0104(13) 0.0038(11) 0.0052(11) -0.0015(11)
O1W 0.0219(14) 0.0061(13) 0.0161(14) 0.0035(11) 0.0115(12) 0.0016(11)
O2W 0.0179(13) 0.0116(13) 0.0085(13) 0.0008(11) 0.0078(11) -0.0038(11)
O3W 0.0181(13) 0.0106(13) 0.0120(14) 0.0014(11) 0.0090(11) 0.0016(11)
O4W 0.0303(15) 0.0070(13) 0.0065(13) 0.0001(10) 0.0001(11) -0.0001(12)

loop_
_atom_type_symbol
_atom_type_description
_atom_type_scat_dispersion_real
_atom_type_scat_dispersion_imag
_atom_type_scat_source
C C 0.0033 0.0016 'International Tables Vol C Tables 4.2.6.8 and 6.1.1.4'
H H 0.0000 0.0000 'International Tables Vol C Tables 4.2.6.8 and 6.1.1.4'
O O 0.0106 0.0060 'International Tables Vol C Tables 4.2.6.8 and 6.1.1.4'
Zn Zn 0.2839 1.4301 'International Tables Vol C Tables 4.2.6.8 and 6.1.1.4'

loop_
_geom_angle_atom_site_label_1
_geom_angle_atom_site_label_2
_geom_angle_atom_site_label_3
_geom_angle
_geom_angle_site_symmetry_1
_geom_angle_site_symmetry_3
O41B Zn1 O11A 104.16(10) 1_565 .
O41B Zn1 O11B 96.40(10) 1_565 .
O11A Zn1 O11B 102.38(10) . .
O41B Zn1 O41A 128.93(10) 1_565 4_576
O11A Zn1 O41A 109.51(10) . 4_576
O11B Zn1 O41A 112.06(10) . 4_576
O4W Zn2 O1W 95.45(10) . .
O4W Zn2 O2W 85.59(10) . .
O1W Zn2 O2W 92.07(9) . .
O4W Zn2 O3W 89.47(10) . .
O1W Zn2 O3W 164.96(9) . .
O2W Zn2 O3W 102.48(9) . .
O4W Zn2 O12B 165.33(10) . .
O1W Zn2 O12B 93.37(10) . .
O2W Zn2 O12B 82.39(10) . .
O3W Zn2 O12B 84.97(10) . .
O4W Zn2 O41A 99.92(10) . 4_576
O1W Zn2 O41A 79.53(9) . 4_576
O2W Zn2 O41A 170.30(9) . 4_576
O3W Zn2 O41A 85.64(9) . 4_576
O12B Zn2 O41A 93.19(10) . 4_576
C1A O11A Zn1 115.6(2) . .
O12A C1A O11A 123.9(3) . .
O12A C1A C2A 120.4(3) . .
O11A C1A C2A 115.6(3) . .
C21A C2A C1A 119.1(3) . .
C21A C2A C3A 123.0(3) . .
C1A C2A C3A 117.8(3) . .
C2A C21A H21C 120.0 . .
C2A C21A H21D 120.0 . .
H21C C21A H21D 120.0 . .
C2A C3A C4A 112.8(3) . .
C2A C3A H3A1 109.0 . .
C4A C3A H3A1 109.0 . .
C2A C3A H3A2 109.0 . .
C4A C3A H3A2 109.0 . .
H3A1 C3A H3A2 107.8 . .
O42A C4A O41A 119.8(3) . .
O42A C4A C3A 120.9(3) . .
O41A C4A C3A 119.1(3) . .
C4A O41A Zn1 103.2(2) . 4_575
C4A O41A Zn2 140.2(2) . 4_575
Zn1 O41A Zn2 116.30(11) 4_575 4_575
C1B O11B Zn1 123.8(2) . .
C1B O12B Zn2 147.2(2) . .
O12B C1B O11B 124.5(3) . .
O12B C1B C2B 117.2(3) . .
O11B C1B C2B 118.3(3) . .
C21B C2B C1B 120.9(3) . .
C21B C2B C3B 124.3(3) . .
C1B C2B C3B 114.7(3) . .
C2B C21B H21A 120.0 . .
C2B C21B H21B 120.0 . .
H21A C21B H21B 120.0 . .
C2B C3B C4B 112.5(3) . .
C2B C3B H3B1 109.1 . .
C4B C3B H3B1 109.1 . .
C2B C3B H3B2 109.1 . .
C4B C3B H3B2 109.1 . .
H3B1 C3B H3B2 107.8 . .
O42B C4B O41B 122.7(3) . .
O42B C4B C3B 121.0(3) . .
O41B C4B C3B 116.3(3) . .
C4B O41B Zn1 111.8(2) . 1_545
Zn2 O1W H11W 113.5 . .
Zn2 O1W H12W 115.6 . .
H11W O1W H12W 104.5 . .
Zn2 O2W H21W 124.3 . .
Zn2 O2W H22W 119.2 . .
H21W O2W H22W 103.5 . .
Zn2 O3W H31W 129.3 . .
Zn2 O3W H32W 116.5 . .
H31W O3W H32W 103.1 . .
Zn2 O4W H41W 124.2 . .
Zn2 O4W H42W 131.0 . .
H41W O4W H42W 104.6 . .

loop_
_geom_bond_atom_site_label_1
_geom_bond_atom_site_label_2
_geom_bond_distance
_geom_bond_site_symmetry_2
Zn1 O41B 1.971(2) 1_565
Zn1 O11A 1.981(2) .
Zn1 O11B 1.985(2) .
Zn1 O41A 1.997(2) 4_576
Zn2 O4W 2.062(2) .
Zn2 O1W 2.065(2) .
Zn2 O2W 2.082(2) .
Zn2 O3W 2.083(2) .
Zn2 O12B 2.085(3) .
Zn2 O41A 2.156(2) 4_576
O11A C1A 1.281(4) .
O12A C1A 1.250(4) .
C1A C2A 1.504(4) .
C2A C21A 1.313(5) .
C2A C3A 1.513(5) .
C21A H21C 0.9300 .
C21A H21D 0.9300 .
C3A C4A 1.516(5) .
C3A H3A1 0.9700 .
C3A H3A2 0.9700 .
C4A O42A 1.238(4) .
C4A O41A 1.297(4) .
O41A Zn1 1.997(2) 4_575
O41A Zn2 2.156(2) 4_575
O11B C1B 1.280(4) .
O12B C1B 1.240(4) .
C1B C2B 1.499(5) .
C2B C21B 1.321(5) .
C2B C3B 1.508(5) .
C21B H21A 0.9300 .
C21B H21B 0.9300 .
C3B C4B 1.517(5) .
C3B H3B1 0.9700 .
C3B H3B2 0.9700 .
C4B O42B 1.244(4) .
C4B O41B 1.285(4) .
O41B Zn1 1.971(2) 1_545
O1W H11W 0.8536 .
O1W H12W 0.8503 .
O2W H21W 0.8561 .
O2W H22W 0.8558 .
O3W H31W 0.8657 .
O3W H32W 0.8610 .
O4W H41W 0.8695 .
O4W H42W 0.8666 .

loop_
_geom_hbond_atom_site_label_D
_geom_hbond_atom_site_label_H
_geom_hbond_atom_site_label_A
_geom_hbond_distance_DH
_geom_hbond_distance_HA
_geom_hbond_distance_DA
_geom_hbond_angle_DHA
_geom_hbond_site_symmetry_A
O1W H11W O42A 0.85 1.83 2.682(3) 173.0 4_566
O1W H12W O12A 0.85 1.97 2.821(3) 175.8 .
O2W H21W O11B 0.86 1.90 2.755(3) 175.3 4_566
O2W H22W O42B 0.86 2.00 2.849(4) 173.1 .
O3W H31W O41B 0.87 1.93 2.774(3) 164.9 4_566
O3W H32W O42B 0.86 2.03 2.875(3) 169.2 1_565
O4W H41W O11A 0.87 2.03 2.836(3) 154.3 4_576
O4W H42W O12A 0.87 1.92 2.736(3) 155.7 4_566
